data_4111890
loop_
_publ_author_name
'Nanfeng Zheng'
'Xianhui Bu'
'Haiwei Lu'
'Qichun Zhang'
'Pingyun Feng'

_publ_section_title
;
 Crystalline Superlattices from Single-Sized Quantum Dots
;
_journal_name_full 'Journal of the American Chemical Society'
_journal_page_first 11963
_journal_page_last 11965
_journal_paper_doi 10.1021/ja053588o
_journal_volume 127
_journal_year 2005
_chemical_formula_sum 'C384 H328 Cd54 O4 P4 S48 Se32'
_chemical_formula_weight 15265.54
_chemical_name_common MOL-1CdSeS-TPhP
_chemical_name_systematic
; 
 ? 
;
_space_group_IT_number 195
_symmetry_cell_setting cubic
_symmetry_space_group_name_Hall 'P 2 2 3'
_symmetry_space_group_name_H-M 'P 2 3'
_atom_sites_solution_hydrogens geom
_atom_sites_solution_primary direct
_atom_sites_solution_secondary difmap
_audit_creation_method SHELXL-97
_cell_angle_alpha 90.00
_cell_angle_beta 90.00
_cell_angle_gamma 90.00
_cell_formula_units_Z 1
_cell_length_a 24.0656(7)
_cell_length_b 24.0656(7)
_cell_length_c 24.0656(7)
_cell_measurement_temperature 293(2)
_cell_volume 13937.7(7)
_computing_structure_refinement 'SHELXL-97 (Sheldrick, 1997)'
_computing_structure_solution 'SHELXS-97 (Sheldrick, 1990)'
_diffrn_ambient_temperature 293(2)
_diffrn_measured_fraction_theta_full 0.999
_diffrn_measured_fraction_theta_max 0.999
_diffrn_radiation_monochromator graphite
_diffrn_radiation_source 'fine-focus sealed tube'
_diffrn_radiation_type MoK\a
_diffrn_radiation_wavelength 0.71073
_diffrn_reflns_av_R_equivalents 0.1993
_diffrn_reflns_av_sigmaI/netI 0.1282
_diffrn_reflns_limit_h_max 23
_diffrn_reflns_limit_h_min -23
_diffrn_reflns_limit_k_max 24
_diffrn_reflns_limit_k_min -24
_diffrn_reflns_limit_l_max 9
_diffrn_reflns_limit_l_min -24
_diffrn_reflns_number 57699
_diffrn_reflns_theta_full 21.35
_diffrn_reflns_theta_max 21.35
_diffrn_reflns_theta_min 1.47
_exptl_absorpt_coefficient_mu 4.328
_exptl_crystal_density_diffrn 1.819
_exptl_crystal_F_000 7172
_refine_diff_density_max 2.881
_refine_diff_density_min -1.173
_refine_diff_density_rms 0.240
_refine_ls_abs_structure_details 'Flack H D (1983), Acta Cryst. A39, 876-881'
_refine_ls_abs_structure_Flack -0.01(7)
_refine_ls_extinction_method none
_refine_ls_goodness_of_fit_ref 1.230
_refine_ls_hydrogen_treatment mixed
_refine_ls_matrix_type full
_refine_ls_number_parameters 135
_refine_ls_number_reflns 5257
_refine_ls_number_restraints 0
_refine_ls_restrained_S_all 1.230
_refine_ls_R_factor_all 0.2104
_refine_ls_R_factor_gt 0.0865
_refine_ls_shift/su_max 7.415
_refine_ls_shift/su_mean 0.529
_refine_ls_structure_factor_coef Fsqd
_refine_ls_weighting_details 'calc w=1/[\s^2^(Fo^2^)+(0.2000P)^2^+0.0000P] where P=(Fo^2^+2Fc^2^)/3'
_refine_ls_weighting_scheme calc
_refine_ls_wR_factor_gt 0.2974
_refine_ls_wR_factor_ref 0.4035
_reflns_number_gt 1796
_reflns_number_total 5257
_reflns_threshold_expression >2sigma(I)
_cod_data_source_file ja053588osi20050701_084617_3.cif
_cod_data_source_block MOL-1CdSeS-TPhP
_cod_database_code 4111890

loop_
_symmetry_equiv_pos_as_xyz
'x, y, z'
'-x, -y, z'
'-x, y, -z'
'x, -y, -z'
'z, x, y'
'z, -x, -y'
'-z, -x, y'
'-z, x, -y'
'y, z, x'
'-y, z, -x'
'y, -z, -x'
'-y, -z, x'

loop_
_atom_site_label
_atom_site_type_symbol
_atom_site_fract_x
_atom_site_fract_y
_atom_site_fract_z
_atom_site_U_iso_or_equiv
_atom_site_adp_type
_atom_site_occupancy
_atom_site_symmetry_multiplicity
_atom_site_calc_flag
_atom_site_refinement_flags
Cd1 Cd 0.5000 0.62465(16) 0.5000 0.0576(13) Uani 1 2 d S
Cd2 Cd 0.37365(15) 0.62635(15) 0.37365(15) 0.080(2) Uani 1 3 d S
Cd3 Cd 0.37775(14) 0.62225(14) 0.62225(14) 0.0733(19) Uani 1 3 d S
Cd4 Cd 0.37300(14) 0.74756(14) 0.49590(17) 0.0908(14) Uani 1 1 d .
Cd5 Cd 0.50415(17) 0.74769(14) 0.62712(14) 0.0907(13) Uani 1 1 d .
Cd6 Cd 0.33911(18) 0.78698(17) 0.66091(18) 0.1042(16) Uani 1 1 d .
Cd7 Cd 0.21576(18) 0.78424(18) 0.78424(18) 0.123(3) Uani 1 3 d S
Se1 Se 0.43573(17) 0.56427(17) 0.43573(17) 0.055(2) Uani 1 3 d S
Se2 Se 0.4385(2) 0.6886(2) 0.5615(2) 0.078(3) Uani 1.000(17) 1 d .
Se3 Se 0.3156(2) 0.6844(2) 0.6844(2) 0.088(3) Uani 1 3 d S
Se4 Se 0.3078(3) 0.6922(3) 0.4299(3) 0.131(3) Uani 1 1 d .
S1 S 0.5633(6) 0.8090(5) 0.5638(5) 0.090(4) Uani 1 1 d .
S2 S 0.3119(8) 0.8050(8) 0.5603(7) 0.158(8) Uani 1 1 d .
S3 S 0.2773(7) 0.8467(7) 0.7228(7) 0.130(7) Uani 1 1 d .
S4 S 0.4397(7) 0.8057(8) 0.6874(8) 0.165(9) Uani 1 1 d .
O1 O 0.1569(8) 0.8431(8) 0.8431(8) 0.040(10) Uiso 1 3 d S
C1 C 0.612(4) 0.849(4) 0.613(3) 0.13(6) Uiso 1.0(2) 1 d .
C2 C 0.427(5) 0.868(5) 0.569(5) 0.10(9) Uiso 1.00(19) 1 d .
C3 C 0.643(4) 0.807(4) 0.638(4) 0.29(7) Uiso 1.0(2) 1 d .
C4 C 0.646(7) 0.896(7) 0.551(7) 0.31(15) Uiso 0.5(2) 1 d P
C5 C 0.5460(10) 0.9593(10) 0.5534(10) 0.057(13) Uiso 0.94(10) 1 d P
C6 C 0.672(3) 0.903(3) 0.674(3) 0.22(6) Uiso 1.00(15) 1 d .

loop_
_atom_site_aniso_label
_atom_site_aniso_U_11
_atom_site_aniso_U_22
_atom_site_aniso_U_33
_atom_site_aniso_U_23
_atom_site_aniso_U_13
_atom_site_aniso_U_12
Cd1 0.060(3) 0.050(3) 0.062(3) 0.000 0.005(3) 0.000
Cd2 0.080(2) 0.080(2) 0.080(2) 0.006(2) -0.006(2) 0.006(2)
Cd3 0.0733(19) 0.0733(19) 0.0733(19) -0.003(2) 0.003(2) 0.003(2)
Cd4 0.105(3) 0.080(3) 0.087(3) 0.003(3) 0.005(3) 0.020(2)
Cd5 0.091(3) 0.078(3) 0.103(3) -0.017(2) 0.006(3) -0.006(3)
Cd6 0.115(4) 0.092(3) 0.105(3) -0.014(3) 0.012(3) 0.019(3)
Cd7 0.123(3) 0.123(3) 0.123(3) -0.017(3) 0.017(3) 0.017(3)
Se1 0.055(2) 0.055(2) 0.055(2) 0.005(2) -0.005(2) 0.005(2)
Se2 0.080(4) 0.075(4) 0.080(4) -0.010(3) 0.004(3) 0.010(3)
Se3 0.088(3) 0.088(3) 0.088(3) -0.010(3) 0.010(3) 0.010(3)
Se4 0.127(6) 0.127(6) 0.139(6) -0.008(5) 0.008(5) 0.011(4)
S1 0.112(11) 0.070(9) 0.088(10) 0.007(7) -0.002(9) 0.007(8)
S2 0.161(17) 0.209(19) 0.105(12) -0.044(13) -0.028(12) 0.124(16)
S3 0.135(14) 0.123(13) 0.133(14) -0.051(11) -0.002(11) 0.048(11)
S4 0.099(12) 0.22(2) 0.179(19) -0.139(17) -0.029(13) 0.036(13)

loop_
_atom_type_symbol
_atom_type_description
_atom_type_scat_dispersion_real
_atom_type_scat_dispersion_imag
_atom_type_scat_source
C C 0.0033 0.0016 'International Tables Vol C Tables 4.2.6.8 and 6.1.1.4'
H H 0.0000 0.0000 'International Tables Vol C Tables 4.2.6.8 and 6.1.1.4'
O O 0.0106 0.0060 'International Tables Vol C Tables 4.2.6.8 and 6.1.1.4'
S S 0.1246 0.1234 'International Tables Vol C Tables 4.2.6.8 and 6.1.1.4'
Se Se -0.0929 2.2259 'International Tables Vol C Tables 4.2.6.8 and 6.1.1.4'
Cd Cd -0.8075 1.2024 'International Tables Vol C Tables 4.2.6.8 and 6.1.1.4'
P P 0.1023 0.0942 'International Tables Vol C Tables 4.2.6.8 and 6.1.1.4'

loop_
_geom_angle_atom_site_label_1
_geom_angle_atom_site_label_2
_geom_angle_atom_site_label_3
_geom_angle
_geom_angle_site_symmetry_1
_geom_angle_site_symmetry_3
Se2 Cd1 Se2 107.3(3) 3_656 .
Se2 Cd1 Se1 109.16(13) 3_656 .
Se2 Cd1 Se1 109.14(13) . .
Se2 Cd1 Se1 109.13(13) 3_656 3_656
Se2 Cd1 Se1 109.16(13) . 3_656
Se1 Cd1 Se1 112.8(3) . 3_656
Se1 Cd2 Se4 113.6(2) . 6_566
Se1 Cd2 Se4 113.6(2) . .
Se4 Cd2 Se4 105.0(2) 6_566 .
Se1 Cd2 Se4 113.6(2) . 12_665
Se4 Cd2 Se4 105.0(2) 6_566 12_665
Se4 Cd2 Se4 105.0(2) . 12_665
Se3 Cd3 Se2 107.03(16) . .
Se3 Cd3 Se2 107.03(16) . 7_665
Se2 Cd3 Se2 111.79(14) . 7_665
Se3 Cd3 Se2 107.02(16) . 10_656
Se2 Cd3 Se2 111.81(14) . 10_656
Se2 Cd3 Se2 111.80(14) 7_665 10_656
S2 Cd4 S1 111.9(6) . 3_656
S2 Cd4 Se4 107.6(5) . .
S1 Cd4 Se4 108.3(4) 3_656 .
S2 Cd4 Se2 105.8(4) . .
S1 Cd4 Se2 106.7(3) 3_656 .
Se4 Cd4 Se2 116.7(2) . .
S4 Cd5 S1 111.3(6) . .
S4 Cd5 Se4 108.1(5) . 7_665
S1 Cd5 Se4 108.4(4) . 7_665
S4 Cd5 Se2 105.7(4) . .
S1 Cd5 Se2 106.7(3) . .
Se4 Cd5 Se2 116.6(2) 7_665 .
S2 Cd6 S3 108.1(5) . .
S2 Cd6 S4 116.9(7) . .
S3 Cd6 S4 108.0(5) . .
S2 Cd6 Se3 108.2(5) . .
S3 Cd6 Se3 106.4(5) . .
S4 Cd6 Se3 108.7(5) . .
O1 Cd7 S3 108.9(4) . .
O1 Cd7 S3 108.9(4) . 7_665
S3 Cd7 S3 109.9(3) . 7_665
O1 Cd7 S3 109.2(4) . 10_656
S3 Cd7 S3 110.0(3) . 10_656
S3 Cd7 S3 110.0(3) 7_665 10_656
Cd2 Se1 Cd1 111.13(15) . .
Cd2 Se1 Cd1 111.14(16) . 10_656
Cd1 Se1 Cd1 107.76(16) . 10_656
Cd2 Se1 Cd1 111.13(15) . 6_566
Cd1 Se1 Cd1 107.76(17) . 6_566
Cd1 Se1 Cd1 107.76(16) 10_656 6_566
Cd1 Se2 Cd3 105.9(2) . .
Cd1 Se2 Cd4 108.51(18) . .
Cd3 Se2 Cd4 109.20(19) . .
Cd1 Se2 Cd5 108.52(18) . .
Cd3 Se2 Cd5 109.17(19) . .
Cd4 Se2 Cd5 115.1(2) . .
Cd6 Se3 Cd6 111.55(18) 7_665 10_656
Cd6 Se3 Cd6 111.51(18) 7_665 .
Cd6 Se3 Cd6 111.55(18) 10_656 .
Cd6 Se3 Cd3 107.3(2) 7_665 .
Cd6 Se3 Cd3 107.3(2) 10_656 .
Cd6 Se3 Cd3 107.3(2) . .
Cd4 Se4 Cd5 104.2(3) . 10_656
Cd4 Se4 Cd2 105.1(3) . .
Cd5 Se4 Cd2 105.2(3) 10_656 .
C1 S1 Cd5 105(2) . .
C1 S1 Cd4 106(3) . 3_656
Cd5 S1 Cd4 109.5(5) . 3_656
Cd4 S2 Cd6 109.8(6) . .
Cd7 S3 Cd6 109.9(6) . .
Cd5 S4 Cd6 109.9(6) . .
C3 C1 S1 104(6) . .
C3 C1 C4 120(8) . .
S1 C1 C4 94(6) . .

loop_
_geom_bond_atom_site_label_1
_geom_bond_atom_site_label_2
_geom_bond_distance
_geom_bond_site_symmetry_2
Cd1 Se2 2.599(5) 3_656
Cd1 Se2 2.599(5) .
Cd1 Se1 2.626(3) .
Cd1 Se1 2.626(3) 3_656
Cd2 Se1 2.588(9) .
Cd2 Se4 2.618(7) 6_566
Cd2 Se4 2.618(7) .
Cd2 Se4 2.618(7) 12_665
Cd3 Se3 2.591(10) .
Cd3 Se2 2.613(5) .
Cd3 Se2 2.613(5) 7_665
Cd3 Se2 2.613(5) 10_656
Cd4 S2 2.543(15) .
Cd4 S1 2.569(13) 3_656
Cd4 Se4 2.599(8) .
Cd4 Se2 2.643(6) .
Cd5 S4 2.540(16) .
Cd5 S1 2.555(13) .
Cd5 Se4 2.600(8) 7_665
Cd5 Se2 2.648(6) .
Cd6 S2 2.546(17) .
Cd6 S3 2.549(15) .
Cd6 S4 2.544(17) .
Cd6 Se3 2.596(5) .
Cd7 O1 2.46(3) .
Cd7 S3 2.577(19) .
Cd7 S3 2.577(19) 7_665
Cd7 S3 2.573(19) 10_656
Se1 Cd1 2.626(3) 10_656
Se1 Cd1 2.626(3) 6_566
Se3 Cd6 2.595(5) 7_665
Se3 Cd6 2.594(5) 10_656
Se4 Cd5 2.600(8) 10_656
S1 C1 1.92(8) .
S1 Cd4 2.569(13) 3_656
C1 C3 1.38(11) .
C1 C4 2.06(19) .
